data_1010512
loop_
_publ_author_name
'Vegard, L'

_publ_section_title
;
Die Lage der Atome in den optisch aktiven Kristallen Na Cl O~3~ und Na
Br O~3~.
;
_journal_coden_ASTM ZEPYAA
_journal_name_full 'Zeitschrift fuer Physik'
_journal_page_first 289
_journal_page_last 303
_journal_paper_doi 10.1007/BF01328099
_journal_volume 12
_journal_year 1922
_chemical_formula_structural 'Na Cl O3'
_chemical_formula_sum 'Cl Na O3'
_chemical_name_systematic 'Sodium chlorate'
_space_group_IT_number 198
_symmetry_cell_setting cubic
_symmetry_Int_Tables_number 198
_symmetry_space_group_name_Hall 'P 2ac 2ab 3'
_symmetry_space_group_name_H-M 'P 21 3'
_cell_angle_alpha 90
_cell_angle_beta 90
_cell_angle_gamma 90
_cell_formula_units_Z 4
_cell_length_a 6.58
_cell_length_b 6.58
_cell_length_c 6.58
_cell_volume 284.9
_cod_database_code 1010512

loop_
_symmetry_equiv_pos_as_xyz
x,y,z
y,z,x
z,x,y
1/2+x,1/2-y,-z
1/2+y,1/2-z,-x
1/2+z,1/2-x,-y
-x,1/2+y,1/2-z
-y,1/2+z,1/2-x
-z,1/2+x,1/2-y
1/2-x,-y,1/2+z
1/2-y,-z,1/2+x
1/2-z,-x,1/2+y

loop_
_atom_site_label
_atom_site_type_symbol
_atom_site_symmetry_multiplicity
_atom_site_Wyckoff_symbol
_atom_site_fract_x
_atom_site_fract_y
_atom_site_fract_z
_atom_site_occupancy
_atom_site_attached_hydrogens
_atom_site_calc_flag
Na1 Na1+ 4 a 0.056 0.056 0.056 1. 0 d
Cl1 Cl5+ 4 a 0.408 0.408 0.408 1. 0 d
O1 O2- 12 b 0.608 0.639 0.5 1. 0 d

loop_
_atom_type_symbol
_atom_type_oxidation_number
Na1+ 1.000
Cl5+ 5.000
O2- -2.000
